data_2218961
loop_
_publ_author_name
'Lu, Hong Bo'
'Lv, Guo Qiang'
'Zuo, Jin Lin'
'Yang, Jia Xiang'

_publ_section_title Chlorido[6-phenyl-4-(<i>p</i>-tolyl)-2,2'-bipyridyl-\k^2^<i>N</i>,<i>N</i>']platinum(II)
_journal_coeditor_code CV2424
_journal_issue 8
_journal_name_full 'Acta Crystallographica Section E'
_journal_page_first m1013
_journal_paper_doi 10.1107/S1600536808020473
_journal_volume 64
_journal_year 2008
_chemical_formula_iupac '[Pt (C23 H17 N2) Cl]'
_chemical_formula_moiety 'C23 H17 Cl N2 Pt'
_chemical_formula_sum 'C23 H17 Cl N2 Pt'
_chemical_formula_weight 551.92
_chemical_name_systematic
;
Chlorido[6-phenyl-4-(<i>p</i>-tolyl)-2,2'-bipyridyl-\k^2^N,N']platinum(II)
;
_space_group_IT_number 4
_symmetry_cell_setting monoclinic
_symmetry_space_group_name_Hall 'P 2yb'
_symmetry_space_group_name_H-M 'P 1 21 1'
_atom_sites_solution_hydrogens geom
_atom_sites_solution_primary direct
_atom_sites_solution_secondary difmap
_audit_creation_method SHELXL-97
_cell_angle_alpha 90.000(5)
_cell_angle_beta 102.551(5)
_cell_angle_gamma 90.000(5)
_cell_formula_units_Z 4
_cell_length_a 7.379(5)
_cell_length_b 18.066(5)
_cell_length_c 14.222(5)
_cell_measurement_temperature 298(2)
_cell_volume 1850.6(15)
_computing_cell_refinement 'SAINT (Bruker, 2002)'
_computing_data_collection 'SMART (Bruker, 2002)'
_computing_data_reduction 'SAINT (Bruker, 2002)'
_computing_molecular_graphics 'ORTEPII (Johnson, 1976)'
_computing_publication_material 'SHELXL97 (Sheldrick, 2008)'
_computing_structure_refinement 'SHELXL97 (Sheldrick, 2008)'
_computing_structure_solution 'SHELXS97 (Sheldrick, 2008)'
_diffrn_ambient_temperature 298(2)
_diffrn_measured_fraction_theta_full 0.997
_diffrn_measured_fraction_theta_max 0.997
_diffrn_measurement_device_type 'Bruker APEX area-dectector'
_diffrn_measurement_method '\f and \w'
_diffrn_radiation_monochromator graphite
_diffrn_radiation_source 'fine-focus sealed tube'
_diffrn_radiation_type MoK\a
_diffrn_radiation_wavelength 0.71069
_diffrn_reflns_av_R_equivalents 0.0354
_diffrn_reflns_av_sigmaI/netI 0.0705
_diffrn_reflns_limit_h_max 9
_diffrn_reflns_limit_h_min -9
_diffrn_reflns_limit_k_max 23
_diffrn_reflns_limit_k_min -23
_diffrn_reflns_limit_l_max 18
_diffrn_reflns_limit_l_min -18
_diffrn_reflns_number 14983
_diffrn_reflns_theta_full 27.53
_diffrn_reflns_theta_max 27.53
_diffrn_reflns_theta_min 1.85
_diffrn_standards_decay_% 0
_diffrn_standards_interval_count 0
_diffrn_standards_interval_time 0
_diffrn_standards_number 0
_exptl_absorpt_coefficient_mu 7.736
_exptl_absorpt_correction_T_max 0.3068
_exptl_absorpt_correction_T_min 0.1129
_exptl_absorpt_correction_type multi-scan
_exptl_absorpt_process_details '(SADABS; Bruker, 2002)'
_exptl_crystal_colour red
_exptl_crystal_density_diffrn 1.981
_exptl_crystal_density_method 'not measured'
_exptl_crystal_description needle
_exptl_crystal_F_000 1056
_exptl_crystal_size_max 0.50
_exptl_crystal_size_mid 0.30
_exptl_crystal_size_min 0.20
_refine_diff_density_max 1.908
_refine_diff_density_min -0.647
_refine_ls_abs_structure_details 'Flack (1983), 3598 Friedel pairs'
_refine_ls_abs_structure_Flack 0.001(11)
_refine_ls_extinction_method none
_refine_ls_goodness_of_fit_ref 0.719
_refine_ls_hydrogen_treatment constr
_refine_ls_matrix_type full
_refine_ls_number_parameters 489
_refine_ls_number_reflns 8028
_refine_ls_number_restraints 1
_refine_ls_restrained_S_all 0.719
_refine_ls_R_factor_all 0.0522
_refine_ls_R_factor_gt 0.0378
_refine_ls_shift/su_max 0.001
_refine_ls_shift/su_mean 0.000
_refine_ls_structure_factor_coef Fsqd
_refine_ls_weighting_details 'calc w=1/[\s^2^(Fo^2^)+(0.1P)^2^] where P=(Fo^2^+2Fc^2^)/3'
_refine_ls_weighting_scheme calc
_refine_ls_wR_factor_gt 0.0971
_refine_ls_wR_factor_ref 0.1099
_reflns_number_gt 6615
_reflns_number_total 8028
_reflns_threshold_expression I>2\s(I)
_cod_data_source_file cv2424.cif
_cod_data_source_block I
_cod_depositor_comments
;
The following automatic conversions were performed:
'_symmetry_cell_setting' value 'Monoclinic' changed to 'monoclinic'
according to '/home/saulius/struct/CIF-dictionaries/cif_core.dic'
dictionary named 'cif_core.dic' version 2.4.1 from 2010-06-29.

Automatic conversion script
Id: cif_fix_enum 1527 2010-12-29 10:47:43Z saulius 

The following automatic conversions were performed:

'_symmetry_cell_setting' value 'Monoclinic' changed to 'monoclinic'
according to /home/saulius/struct/CIF-dictionaries/cif_core.dic
dictionary named 'cif_core.dic' version 2.4.1 from 2010-06-29.

Automatic conversion script
Id: cif_fix_values 1715 2011-07-08 13:25:40Z adriana 
;
_cod_original_sg_symbol_H-M 'P 21'
_cod_database_code 2218961
_cod_database_fobs_code 2218961

loop_
_symmetry_equiv_pos_as_xyz
'x, y, z'
'-x, y+1/2, -z'

loop_
_atom_site_type_symbol
_atom_site_label
_atom_site_fract_x
_atom_site_fract_y
_atom_site_fract_z
_atom_site_U_iso_or_equiv
_atom_site_adp_type
_atom_site_calc_flag
_atom_site_refinement_flags
_atom_site_occupancy
C C19 0.7020(18) 0.2281(9) 0.3338(8) 0.071(3) Uani d . 1
H H19 0.7383 0.2734 0.3628 0.085 Uiso calc R 1
N N3 0.0093(11) 0.0772(4) 0.1479(6) 0.0455(18) Uani d . 1
Pt Pt2 -0.09764(5) -0.01160(2) 0.08126(2) 0.04713(11) Uani d . 1
Pt Pt1 0.35781(5) 0.143731(18) -0.25831(2) 0.04136(10) Uani d . 1
Cl Cl2 -0.2212(5) -0.11757(18) 0.0028(2) 0.0741(8) Uani d . 1
Cl Cl1 0.2643(5) 0.1428(2) -0.42342(17) 0.0687(7) Uani d . 1
N N1 0.4326(9) 0.1481(5) -0.1195(5) 0.0391(14) Uani d . 1
C C44 0.2848(18) 0.3505(7) 0.4362(7) 0.061(3) Uani d . 1
H H44 0.2739 0.3580 0.4994 0.074 Uiso calc R 1
C C39 -0.0498(14) -0.0514(6) 0.2157(7) 0.052(2) Uani d . 1
C C8 0.5388(12) 0.1543(6) 0.0788(6) 0.044(2) Uani d . 1
C C27 -0.0172(14) 0.1830(6) -0.0774(7) 0.048(2) Uani d . 1
H H27 0.0347 0.2287 -0.0569 0.057 Uiso calc R 1
C C17 0.5989(13) 0.1582(5) 0.1879(6) 0.044(2) Uani d . 1
C C40 0.2257(12) 0.2733(5) 0.2945(6) 0.0400(19) Uani d . 1
C C33 0.0607(13) 0.0765(5) 0.2432(7) 0.044(2) Uani d . 1
C C9 0.4583(13) 0.0905(5) 0.0326(7) 0.045(2) Uani d . 1
H H9 0.4410 0.0493 0.0689 0.054 Uiso calc R 1
C C45 0.2185(16) 0.2857(6) 0.3890(7) 0.050(2) Uani d . 1
H H45 0.1678 0.2496 0.4222 0.060 Uiso calc R 1
C C31 0.1507(13) 0.2049(5) 0.2432(6) 0.041(2) Uani d . 1
C C41 0.3111(14) 0.3287(6) 0.2493(6) 0.047(2) Uani d . 1
H H41 0.3226 0.3217 0.1861 0.056 Uiso calc R 1
C C12 0.2565(16) -0.0365(6) -0.0924(9) 0.058(3) Uani d . 1
H H12 0.2838 -0.0446 -0.0262 0.069 Uiso calc R 1
C C10 0.4033(12) 0.0878(5) -0.0677(7) 0.0404(19) Uani d . 1
C C42 0.3768(16) 0.3918(6) 0.2959(8) 0.056(3) Uani d . 1
H H42 0.4299 0.4275 0.2633 0.067 Uiso calc R 1
C C43 0.3675(18) 0.4046(6) 0.3900(8) 0.061(3) Uani d . 1
N N4 -0.1077(11) 0.0607(5) -0.0380(6) 0.0500(19) Uani d . 1
C C32 0.1347(12) 0.1397(6) 0.2932(6) 0.0457(19) Uani d . 1
H H32 0.1736 0.1384 0.3599 0.055 Uiso calc R 1
C C29 0.0292(12) 0.1399(7) 0.0952(5) 0.0416(18) Uani d . 1
C C25 -0.1501(16) 0.0992(8) -0.2003(8) 0.064(3) Uani d . 1
H H25 -0.1893 0.0876 -0.2653 0.077 Uiso calc R 1
N N2 0.4760(11) 0.2509(5) -0.2403(5) 0.0440(17) Uani d . 1
C C16 0.2736(12) 0.0437(5) -0.2302(7) 0.0411(19) Uani d . 1
C C21 0.637(2) 0.1009(9) 0.3453(9) 0.081(4) Uani d . 1
H H21 0.6283 0.0592 0.3823 0.097 Uiso calc R 1
C C37 -0.0303(18) -0.1362(7) 0.3487(9) 0.066(3) Uani d . 1
H H37 -0.0465 -0.1839 0.3699 0.079 Uiso calc R 1
C C38 -0.0821(19) -0.1205(7) 0.2512(8) 0.064(3) Uani d . 1
H H38 -0.1395 -0.1570 0.2089 0.077 Uiso calc R 1
C C34 0.0295(14) 0.0036(5) 0.2848(7) 0.046(2) Uani d . 1
C C30 0.0987(12) 0.2031(5) 0.1427(6) 0.0403(19) Uani d . 1
H H30 0.1115 0.2455 0.1076 0.048 Uiso calc R 1
C C46 0.436(2) 0.4749(8) 0.4407(10) 0.088(4) Uani d . 1
H H46A 0.4440 0.5125 0.3941 0.131 Uiso calc R 1
H H46B 0.5562 0.4669 0.4814 0.131 Uiso calc R 1
H H46C 0.3510 0.4905 0.4793 0.131 Uiso calc R 1
C C11 0.3080(12) 0.0276(6) -0.1299(7) 0.044(2) Uani d . 1
C C6 0.5122(13) 0.2106(5) -0.0761(7) 0.044(2) Uani d . 1
C C18 0.6581(17) 0.2241(7) 0.2346(8) 0.059(3) Uani d . 1
H H18 0.6682 0.2663 0.1985 0.070 Uiso calc R 1
C C28 -0.0335(13) 0.1287(5) -0.0092(6) 0.045(2) Uani d . 1
C C22 0.594(2) 0.0974(8) 0.2454(8) 0.074(4) Uani d . 1
H H22 0.5608 0.0519 0.2161 0.089 Uiso calc R 1
C C7 0.5620(15) 0.2149(6) 0.0231(7) 0.047(2) Uani d . 1
H H7 0.6112 0.2587 0.0526 0.057 Uiso calc R 1
C C24 -0.1648(14) 0.0476(7) -0.1329(7) 0.056(3) Uani d . 1
H H24 -0.2161 0.0018 -0.1530 0.068 Uiso calc R 1
C C13 0.1620(16) -0.0893(6) -0.1555(9) 0.062(3) Uani d . 1
H H13 0.1259 -0.1337 -0.1320 0.074 Uiso calc R 1
C C4 0.6150(16) 0.3362(6) -0.1195(8) 0.057(2) Uani d . 1
H H4 0.6526 0.3487 -0.0548 0.068 Uiso calc R 1
C C35 0.0742(16) -0.0126(7) 0.3828(8) 0.060(2) Uani d . 1
H H35 0.1243 0.0238 0.4271 0.072 Uiso calc R 1
C C5 0.5346(14) 0.2690(5) -0.1462(7) 0.045(2) Uani d . 1
C C14 0.1223(16) -0.0757(7) -0.2530(10) 0.062(3) Uani d . 1
H H14 0.0578 -0.1111 -0.2948 0.075 Uiso calc R 1
C C15 0.1765(14) -0.0102(8) -0.2903(8) 0.056(2) Uani d . 1
H H15 0.1472 -0.0024 -0.3566 0.067 Uiso calc R 1
C C2 0.5799(19) 0.3664(7) -0.2857(9) 0.068(3) Uani d . 1
H H2 0.5929 0.3992 -0.3342 0.082 Uiso calc R 1
C C1 0.5009(15) 0.2984(7) -0.3080(8) 0.057(3) Uani d . 1
H H1 0.4633 0.2850 -0.3724 0.069 Uiso calc R 1
C C26 -0.0770(16) 0.1693(7) -0.1738(7) 0.063(3) Uani d . 1
H H26 -0.0694 0.2052 -0.2197 0.075 Uiso calc R 1
C C3 0.6396(17) 0.3855(7) -0.1910(9) 0.065(3) Uani d . 1
H H3 0.6962 0.4311 -0.1744 0.078 Uiso calc R 1
C C20 0.6946(17) 0.1699(9) 0.3895(7) 0.071(4) Uani d . 1
C C36 0.044(2) -0.0835(7) 0.4141(9) 0.069(3) Uani d . 1
H H36 0.0738 -0.0948 0.4794 0.082 Uiso calc R 1
C C23 0.744(2) 0.1739(10) 0.5006(9) 0.086(4) Uani d . 1
H H23A 0.8454 0.1408 0.5249 0.129 Uiso calc R 1
H H23B 0.6383 0.1597 0.5254 0.129 Uiso calc R 1
H H23C 0.7798 0.2235 0.5205 0.129 Uiso calc R 1

loop_
_atom_site_aniso_label
_atom_site_aniso_U_11
_atom_site_aniso_U_22
_atom_site_aniso_U_33
_atom_site_aniso_U_12
_atom_site_aniso_U_13
_atom_site_aniso_U_23
C19 0.077(8) 0.085(9) 0.050(6) -0.004(7) 0.013(6) -0.018(6)
N3 0.051(4) 0.042(4) 0.038(4) 0.008(4) -0.003(3) -0.003(3)
Pt2 0.0528(2) 0.04704(19) 0.04067(19) 0.00263(18) 0.00828(15) -0.00699(16)
Pt1 0.04689(18) 0.03779(16) 0.03740(17) 0.00176(16) 0.00475(13) 0.00092(15)
Cl2 0.102(2) 0.0613(17) 0.0567(16) -0.0187(17) 0.0123(16) -0.0182(14)
Cl1 0.0953(19) 0.0648(14) 0.0393(11) -0.0045(19) -0.0002(12) 0.0015(14)
N1 0.045(3) 0.035(3) 0.037(3) 0.009(4) 0.008(3) -0.003(4)
C44 0.084(8) 0.059(7) 0.037(5) -0.006(6) 0.005(5) -0.004(5)
C39 0.056(6) 0.055(6) 0.048(5) 0.000(5) 0.016(5) -0.009(5)
C8 0.039(4) 0.055(6) 0.038(4) 0.015(4) 0.010(3) 0.000(4)
C27 0.055(6) 0.047(5) 0.039(5) 0.012(5) 0.009(4) 0.003(4)
C17 0.048(5) 0.049(6) 0.035(4) 0.008(4) 0.008(3) -0.005(4)
C40 0.048(5) 0.033(4) 0.039(4) 0.007(4) 0.010(4) 0.005(4)
C33 0.044(5) 0.041(5) 0.043(5) 0.005(4) 0.005(4) 0.002(4)
C9 0.046(5) 0.040(5) 0.049(5) 0.001(4) 0.012(4) 0.004(4)
C45 0.073(6) 0.040(5) 0.035(5) 0.010(5) 0.007(4) 0.003(4)
C31 0.049(5) 0.038(5) 0.036(4) 0.006(4) 0.010(4) -0.001(4)
C41 0.067(6) 0.044(5) 0.031(4) 0.007(5) 0.014(4) 0.003(4)
C12 0.068(7) 0.049(6) 0.056(6) 0.001(5) 0.012(5) 0.010(5)
C10 0.041(5) 0.037(4) 0.042(5) 0.008(4) 0.006(4) -0.003(4)
C42 0.067(6) 0.045(5) 0.053(6) 0.005(5) 0.005(5) 0.001(5)
C43 0.080(8) 0.047(5) 0.044(6) 0.003(6) -0.011(5) 0.003(5)
N4 0.044(4) 0.058(5) 0.041(4) 0.001(4) -0.005(3) -0.006(4)
C32 0.052(5) 0.055(5) 0.030(4) 0.008(5) 0.008(3) 0.003(5)
C29 0.048(4) 0.051(5) 0.027(3) 0.010(5) 0.009(3) 0.005(4)
C25 0.067(7) 0.091(9) 0.035(5) 0.014(7) 0.012(5) -0.010(6)
N2 0.049(4) 0.046(4) 0.035(4) -0.005(4) 0.003(3) 0.005(3)
C16 0.040(4) 0.035(4) 0.045(5) 0.004(4) 0.003(4) 0.000(4)
C21 0.119(12) 0.073(9) 0.048(7) -0.011(8) 0.015(7) 0.010(6)
C37 0.082(8) 0.055(6) 0.060(7) -0.013(6) 0.015(6) 0.007(5)
C38 0.077(7) 0.053(6) 0.056(7) -0.010(6) 0.002(6) 0.006(5)
C34 0.056(5) 0.035(5) 0.047(5) 0.010(4) 0.015(4) 0.000(4)
C30 0.042(5) 0.041(5) 0.037(4) 0.005(4) 0.007(4) -0.001(4)
C46 0.127(12) 0.060(8) 0.070(8) -0.016(8) 0.010(8) -0.007(6)
C11 0.033(4) 0.044(5) 0.052(5) 0.002(4) 0.005(4) -0.001(4)
C6 0.041(5) 0.043(5) 0.045(5) 0.000(4) 0.006(4) 0.000(4)
C18 0.067(7) 0.060(6) 0.050(6) -0.005(6) 0.015(5) 0.007(5)
C28 0.054(5) 0.051(6) 0.031(4) 0.020(4) 0.011(4) -0.002(4)
C22 0.108(10) 0.066(8) 0.044(6) -0.007(8) 0.007(6) -0.003(5)
C7 0.060(6) 0.041(5) 0.041(5) 0.001(4) 0.010(4) -0.006(4)
C24 0.050(5) 0.072(7) 0.042(5) -0.002(5) 0.000(4) -0.016(5)
C13 0.063(7) 0.041(5) 0.078(8) -0.009(5) 0.005(6) -0.002(5)
C4 0.076(7) 0.041(5) 0.053(6) 0.000(5) 0.014(5) 0.001(5)
C35 0.077(7) 0.045(5) 0.054(5) 0.001(6) 0.006(5) 0.005(5)
C5 0.052(5) 0.042(5) 0.040(5) 0.002(4) 0.008(4) -0.004(4)
C14 0.058(6) 0.047(6) 0.082(9) -0.008(5) 0.013(6) -0.016(6)
C15 0.053(5) 0.056(6) 0.053(5) -0.010(6) 0.000(4) -0.006(6)
C2 0.084(8) 0.060(7) 0.064(7) -0.003(7) 0.025(6) 0.018(6)
C1 0.061(6) 0.055(6) 0.054(6) -0.005(5) 0.011(5) 0.019(5)
C26 0.066(7) 0.081(8) 0.039(5) 0.017(6) 0.006(5) 0.003(5)
C3 0.069(7) 0.048(6) 0.076(8) -0.017(6) 0.011(6) -0.005(6)
C20 0.069(7) 0.111(11) 0.030(5) 0.006(7) 0.007(5) 0.006(6)
C36 0.093(8) 0.063(7) 0.055(7) 0.001(7) 0.026(6) 0.017(6)
C23 0.105(10) 0.105(11) 0.048(7) 0.000(9) 0.016(7) -0.010(7)

loop_
_atom_type_symbol
_atom_type_description
_atom_type_scat_dispersion_real
_atom_type_scat_dispersion_imag
_atom_type_scat_source
C C 0.0033 0.0016 'International Tables Vol C Tables 4.2.6.8 and 6.1.1.4'
H H 0.0000 0.0000 'International Tables Vol C Tables 4.2.6.8 and 6.1.1.4'
N N 0.0061 0.0033 'International Tables Vol C Tables 4.2.6.8 and 6.1.1.4'
Cl Cl 0.1484 0.1585 'International Tables Vol C Tables 4.2.6.8 and 6.1.1.4'
Pt Pt -1.7033 8.3905 'International Tables Vol C Tables 4.2.6.8 and 6.1.1.4'

loop_
_geom_angle_atom_site_label_1
_geom_angle_atom_site_label_2
_geom_angle_atom_site_label_3
_geom_angle
C20 C19 C18 122.7(13)
C20 C19 H19 118.7
C18 C19 H19 118.7
C33 N3 C29 121.4(8)
C33 N3 Pt2 119.2(7)
C29 N3 Pt2 119.4(6)
N3 Pt2 C39 82.1(4)
N3 Pt2 N4 79.8(3)
C39 Pt2 N4 161.8(4)
N3 Pt2 Cl2 179.3(2)
C39 Pt2 Cl2 97.7(3)
N4 Pt2 Cl2 100.5(2)
N1 Pt1 C16 82.2(4)
N1 Pt1 N2 79.6(3)
C16 Pt1 N2 161.8(3)
N1 Pt1 Cl1 177.9(3)
C16 Pt1 Cl1 99.3(3)
N2 Pt1 Cl1 98.9(2)
C6 N1 C10 121.6(7)
C6 N1 Pt1 119.9(6)
C10 N1 Pt1 118.5(6)
C45 C44 C43 120.7(10)
C45 C44 H44 119.7
C43 C44 H44 119.7
C38 C39 C34 116.9(10)
C38 C39 Pt2 131.6(8)
C34 C39 Pt2 111.6(8)
C7 C8 C9 118.6(8)
C7 C8 C17 120.2(9)
C9 C8 C17 121.3(9)
C26 C27 C28 120.6(11)
C26 C27 H27 119.7
C28 C27 H27 119.7
C22 C17 C18 116.6(9)
C22 C17 C8 122.1(9)
C18 C17 C8 121.3(9)
C45 C40 C41 116.5(9)
C45 C40 C31 121.9(9)
C41 C40 C31 121.6(8)
N3 C33 C32 120.5(9)
N3 C33 C34 112.5(8)
C32 C33 C34 127.0(9)
C8 C9 C10 120.6(9)
C8 C9 H9 119.7
C10 C9 H9 119.7
C40 C45 C44 121.7(10)
C40 C45 H45 119.1
C44 C45 H45 119.1
C32 C31 C30 117.8(8)
C32 C31 C40 121.2(8)
C30 C31 C40 120.9(8)
C42 C41 C40 121.4(9)
C42 C41 H41 119.3
C40 C41 H41 119.3
C11 C12 C13 118.3(11)
C11 C12 H12 120.9
C13 C12 H12 120.9
N1 C10 C9 118.8(8)
N1 C10 C11 112.1(8)
C9 C10 C11 129.1(9)
C41 C42 C43 122.0(11)
C41 C42 H42 119.0
C43 C42 H42 119.0
C42 C43 C44 117.5(10)
C42 C43 C46 122.1(12)
C44 C43 C46 120.4(11)
C24 N4 C28 118.4(9)
C24 N4 Pt2 129.8(8)
C28 N4 Pt2 111.6(6)
C33 C32 C31 120.0(8)
C33 C32 H32 120.0
C31 C32 H32 120.0
C30 C29 N3 119.2(7)
C30 C29 C28 128.0(10)
N3 C29 C28 112.8(9)
C24 C25 C26 121.1(10)
C24 C25 H25 119.4
C26 C25 H25 119.4
C1 N2 C5 119.6(9)
C1 N2 Pt1 128.3(7)
C5 N2 Pt1 112.1(6)
C15 C16 C11 115.5(9)
C15 C16 Pt1 131.2(8)
C11 C16 Pt1 113.1(7)
C22 C21 C20 118.3(12)
C22 C21 H21 120.9
C20 C21 H21 120.9
C36 C37 C38 121.6(11)
C36 C37 H37 119.2
C38 C37 H37 119.2
C37 C38 C39 121.1(11)
C37 C38 H38 119.4
C39 C38 H38 119.4
C35 C34 C39 121.0(9)
C35 C34 C33 124.3(9)
C39 C34 C33 114.7(9)
C29 C30 C31 121.0(9)
C29 C30 H30 119.5
C31 C30 H30 119.5
C43 C46 H46A 109.5
C43 C46 H46B 109.5
H46A C46 H46B 109.5
C43 C46 H46C 109.5
H46A C46 H46C 109.5
H46B C46 H46C 109.5
C12 C11 C16 124.1(9)
C12 C11 C10 121.8(9)
C16 C11 C10 114.1(8)
N1 C6 C7 120.4(9)
N1 C6 C5 112.7(8)
C7 C6 C5 126.9(9)
C19 C18 C17 120.9(12)
C19 C18 H18 119.6
C17 C18 H18 119.6
N4 C28 C27 120.5(8)
N4 C28 C29 116.3(9)
C27 C28 C29 123.2(10)
C17 C22 C21 122.8(12)
C17 C22 H22 118.6
C21 C22 H22 118.6
C6 C7 C8 120.0(9)
C6 C7 H7 120.0
C8 C7 H7 120.0
N4 C24 C25 122.1(11)
N4 C24 H24 118.9
C25 C24 H24 118.9
C14 C13 C12 119.7(11)
C14 C13 H13 120.1
C12 C13 H13 120.1
C5 C4 C3 118.9(10)
C5 C4 H4 120.6
C3 C4 H4 120.6
C36 C35 C34 119.7(11)
C36 C35 H35 120.2
C34 C35 H35 120.2
N2 C5 C4 120.9(9)
N2 C5 C6 115.7(8)
C4 C5 C6 123.3(9)
C13 C14 C15 121.4(10)
C13 C14 H14 119.3
C15 C14 H14 119.3
C16 C15 C14 120.9(10)
C16 C15 H15 119.5
C14 C15 H15 119.5
C3 C2 C1 119.1(11)
C3 C2 H2 120.5
C1 C2 H2 120.5
N2 C1 C2 122.0(11)
N2 C1 H1 119.0
C2 C1 H1 119.0
C27 C26 C25 117.1(11)
C27 C26 H26 121.4
C25 C26 H26 121.4
C2 C3 C4 119.5(11)
C2 C3 H3 120.3
C4 C3 H3 120.3
C19 C20 C21 118.7(10)
C19 C20 C23 122.9(13)
C21 C20 C23 118.4(12)
C37 C36 C35 119.6(11)
C37 C36 H36 120.2
C35 C36 H36 120.2
C20 C23 H23A 109.5
C20 C23 H23B 109.5
H23A C23 H23B 109.5
C20 C23 H23C 109.5
H23A C23 H23C 109.5
H23B C23 H23C 109.5

loop_
_geom_bond_atom_site_label_1
_geom_bond_atom_site_label_2
_geom_bond_distance
_geom_bond_publ_flag
C19 C20 1.32(2) ?
C19 C18 1.379(16) ?
C19 H19 0.9300 ?
N3 C33 1.325(12) ?
N3 C29 1.384(14) ?
N3 Pt2 1.941(8) yes
Pt2 C39 2.001(11) yes
Pt2 N4 2.130(9) yes
Pt2 Cl2 2.302(3) yes
Pt1 N1 1.932(7) yes
Pt1 C16 1.981(9) yes
Pt1 N2 2.116(8) yes
Pt1 Cl1 2.299(3) yes
N1 C6 1.357(13) ?
N1 C10 1.358(13) ?
C44 C45 1.385(15) ?
C44 C43 1.390(17) ?
C44 H44 0.9300 ?
C39 C38 1.387(17) ?
C39 C34 1.432(14) ?
C8 C7 1.384(14) ?
C8 C9 1.394(14) ?
C8 C17 1.520(12) ?
C27 C26 1.368(14) ?
C27 C28 1.403(14) ?
C27 H27 0.9300 ?
C17 C22 1.374(16) ?
C17 C18 1.388(16) ?
C40 C45 1.375(13) ?
C40 C41 1.410(13) ?
C40 C31 1.480(13) ?
C33 C32 1.393(15) ?
C33 C34 1.482(13) ?
C9 C10 1.396(13) ?
C9 H9 0.9300 ?
C45 H45 0.9300 ?
C31 C32 1.395(14) ?
C31 C30 1.397(13) ?
C41 C42 1.354(15) ?
C41 H41 0.9300 ?
C12 C11 1.364(15) ?
C12 C13 1.390(16) ?
C12 H12 0.9300 ?
C10 C11 1.480(14) ?
C42 C43 1.374(16) ?
C42 H42 0.9300 ?
C43 C46 1.493(17) ?
N4 C24 1.344(13) ?
N4 C28 1.370(13) ?
C32 H32 0.9300 ?
C29 C30 1.369(14) ?
C29 C28 1.470(11) ?
C25 C24 1.358(18) ?
C25 C26 1.397(18) ?
C25 H25 0.9300 ?
N2 C1 1.333(13) ?
N2 C5 1.354(12) ?
C16 C15 1.388(14) ?
C16 C11 1.422(14) ?
C21 C22 1.388(17) ?
C21 C20 1.42(2) ?
C21 H21 0.9300 ?
C37 C36 1.360(18) ?
C37 C38 1.384(16) ?
C37 H37 0.9300 ?
C38 H38 0.9300 ?
C34 C35 1.391(14) ?
C30 H30 0.9300 ?
C46 H46A 0.9600 ?
C46 H46B 0.9600 ?
C46 H46C 0.9600 ?
C6 C7 1.381(13) ?
C6 C5 1.486(14) ?
C18 H18 0.9300 ?
C22 H22 0.9300 ?
C7 H7 0.9300 ?
C24 H24 0.9300 ?
C13 C14 1.375(17) ?
C13 H13 0.9300 ?
C4 C5 1.368(14) ?
C4 C3 1.393(16) ?
C4 H4 0.9300 ?
C35 C36 1.390(17) ?
C35 H35 0.9300 ?
C14 C15 1.391(18) ?
C14 H14 0.9300 ?
C15 H15 0.9300 ?
C2 C3 1.367(19) ?
C2 C1 1.367(18) ?
C2 H2 0.9300 ?
C1 H1 0.9300 ?
C26 H26 0.9300 ?
C3 H3 0.9300 ?
C20 C23 1.544(15) ?
C36 H36 0.9300 ?
C23 H23A 0.9600 ?
C23 H23B 0.9600 ?
C23 H23C 0.9600 ?

loop_
_geom_contact_atom_site_label_1
_geom_contact_atom_site_label_2
_geom_contact_distance
_geom_contact_site_symmetry_2
_geom_contact_publ_flag
Cg1 Cg2 3.582(6) 1_655 yes
Cg1 Cg3 3.600(6) 1_555 yes

loop_
_geom_hbond_atom_site_label_D
_geom_hbond_atom_site_label_H
_geom_hbond_atom_site_label_A
_geom_hbond_site_symmetry_A
_geom_hbond_distance_DH
_geom_hbond_distance_HA
_geom_hbond_distance_DA
_geom_hbond_angle_DHA
_geom_hbond_publ_flag
C3 H3 Cg4 2_655 0.93 2.87 3.650(14) 142 yes
C14 H14 Cg5 2_545 0.93 2.71 3.445(14) 136 yes
